data_7037927
loop_
_publ_author_name
'Porras-V\'azquez, Jos\'e Manuel'
'dos Santos_G\'omez, Luc\'ia'
'Marrero-L\'opez, David'
'Slater, Peter'
'Mas\'o, Nahum'
'Magras\'o, Anna'
'Losilla, Enrique R. R.'

_publ_section_title
;
 Effect of tri- and tetravalent metal doping on the electrochemical
 properties of lanthanum tungstate proton conductors
;
_journal_name_full 'Dalton Trans.'
_journal_paper_doi 10.1039/C5DT03833B
_journal_year 2016
_chemical_formula_sum 'La6.77 O13.72 Ti0.12 W1.11'
_chemical_formula_weight 1369.79
_chemical_name_systematic ' ?'
_space_group_IT_number 225
_symmetry_cell_setting cubic
_symmetry_space_group_name_Hall '-F 4 2 3'
_symmetry_space_group_name_H-M 'F m -3 m'
_audit_creation_date 2015-12-15T10:13
_audit_creation_method 'from EXP file using GSAS2CIF'
_audit_update_record ' 2015-12-15T10:13  Initial CIF as created by GSAS2CIF'
_cell_angle_alpha 90.0
_cell_angle_beta 90.0
_cell_angle_gamma 90.0
_cell_formula_units_Z 4
_cell_length_a 11.17886(6)
_cell_length_b 11.17886
_cell_length_c 11.17886
_cell_volume 1396.988(7)
_computing_structure_refinement GSAS
_pd_block_id 2015-12-15T10:13|TI010_W_ANISOCOPIA_phase1|J.M.Porras-Vazquez||
_pd_phase_name 'from C:/Users/JoseManuel/Dropbox/Malaga_2014_2015_2016/NPD_wolfram'
_refine_ls_goodness_of_fit_all 3.73
_refine_ls_matrix_type full
_refine_ls_number_parameters 84
_refine_ls_number_restraints 0
_refine_ls_shift/su_max 2.67
_refine_ls_shift/su_mean 0.09
_cod_data_source_file c5dt03833b2.cif
_cod_data_source_block TI010_W_ANISOCOPIA_phase_1
_cod_original_cell_volume 1396.989(23)
_cod_database_code 7037927

loop_
_symmetry_equiv_pos_site_id
_symmetry_equiv_pos_as_xyz
1 +x,+y,+z
2 +z,+x,+y
3 +y,+z,+x
4 +x,+y,-z
5 -z,+x,+y
6 +y,-z,+x
7 -z,+x,-y
8 -y,-z,+x
9 +y,-z,-x
10 -x,+y,-z
11 -z,-x,+y
12 +x,-y,-z
13 +y,+x,+z
14 +z,+y,+x
15 +x,+z,+y
16 +y,+x,-z
17 -z,+y,+x
18 +x,-z,+y
19 -z,+y,-x
20 -x,-z,+y
21 +x,-z,-y
22 -y,+x,-z
23 -z,-y,+x
24 +y,-x,-z
-1 -x,-y,-z
-2 -z,-x,-y
-3 -y,-z,-x
-4 -x,-y,+z
-5 +z,-x,-y
-6 -y,+z,-x
-7 +z,-x,+y
-8 +y,+z,-x
-9 -y,+z,+x
-10 +x,-y,+z
-11 +z,+x,-y
-12 -x,+y,+z
-13 -y,-x,-z
-14 -z,-y,-x
-15 -x,-z,-y
-16 -y,-x,+z
-17 +z,-y,-x
-18 -x,+z,-y
-19 +z,-y,+x
-20 +x,+z,-y
-21 -x,+z,+y
-22 +y,-x,+z
-23 +z,+y,-x
-24 -y,+x,+z
101 +x,+y+1/2,+z+1/2
102 +z,+x+1/2,+y+1/2
103 +y,+z+1/2,+x+1/2
104 +x,+y+1/2,-z+1/2
105 -z,+x+1/2,+y+1/2
106 +y,-z+1/2,+x+1/2
107 -z,+x+1/2,-y+1/2
108 -y,-z+1/2,+x+1/2
109 +y,-z+1/2,-x+1/2
110 -x,+y+1/2,-z+1/2
111 -z,-x+1/2,+y+1/2
112 +x,-y+1/2,-z+1/2
113 +y,+x+1/2,+z+1/2
114 +z,+y+1/2,+x+1/2
115 +x,+z+1/2,+y+1/2
116 +y,+x+1/2,-z+1/2
117 -z,+y+1/2,+x+1/2
118 +x,-z+1/2,+y+1/2
119 -z,+y+1/2,-x+1/2
120 -x,-z+1/2,+y+1/2
121 +x,-z+1/2,-y+1/2
122 -y,+x+1/2,-z+1/2
123 -z,-y+1/2,+x+1/2
124 +y,-x+1/2,-z+1/2
-101 -x,-y+1/2,-z+1/2
-102 -z,-x+1/2,-y+1/2
-103 -y,-z+1/2,-x+1/2
-104 -x,-y+1/2,+z+1/2
-105 +z,-x+1/2,-y+1/2
-106 -y,+z+1/2,-x+1/2
-107 +z,-x+1/2,+y+1/2
-108 +y,+z+1/2,-x+1/2
-109 -y,+z+1/2,+x+1/2
-110 +x,-y+1/2,+z+1/2
-111 +z,+x+1/2,-y+1/2
-112 -x,+y+1/2,+z+1/2
-113 -y,-x+1/2,-z+1/2
-114 -z,-y+1/2,-x+1/2
-115 -x,-z+1/2,-y+1/2
-116 -y,-x+1/2,+z+1/2
-117 +z,-y+1/2,-x+1/2
-118 -x,+z+1/2,-y+1/2
-119 +z,-y+1/2,+x+1/2
-120 +x,+z+1/2,-y+1/2
-121 -x,+z+1/2,+y+1/2
-122 +y,-x+1/2,+z+1/2
-123 +z,+y+1/2,-x+1/2
-124 -y,+x+1/2,+z+1/2
201 +x+1/2,+y,+z+1/2
202 +z+1/2,+x,+y+1/2
203 +y+1/2,+z,+x+1/2
204 +x+1/2,+y,-z+1/2
205 -z+1/2,+x,+y+1/2
206 +y+1/2,-z,+x+1/2
207 -z+1/2,+x,-y+1/2
208 -y+1/2,-z,+x+1/2
209 +y+1/2,-z,-x+1/2
210 -x+1/2,+y,-z+1/2
211 -z+1/2,-x,+y+1/2
212 +x+1/2,-y,-z+1/2
213 +y+1/2,+x,+z+1/2
214 +z+1/2,+y,+x+1/2
215 +x+1/2,+z,+y+1/2
216 +y+1/2,+x,-z+1/2
217 -z+1/2,+y,+x+1/2
218 +x+1/2,-z,+y+1/2
219 -z+1/2,+y,-x+1/2
220 -x+1/2,-z,+y+1/2
221 +x+1/2,-z,-y+1/2
222 -y+1/2,+x,-z+1/2
223 -z+1/2,-y,+x+1/2
224 +y+1/2,-x,-z+1/2
-201 -x+1/2,-y,-z+1/2
-202 -z+1/2,-x,-y+1/2
-203 -y+1/2,-z,-x+1/2
-204 -x+1/2,-y,+z+1/2
-205 +z+1/2,-x,-y+1/2
-206 -y+1/2,+z,-x+1/2
-207 +z+1/2,-x,+y+1/2
-208 +y+1/2,+z,-x+1/2
-209 -y+1/2,+z,+x+1/2
-210 +x+1/2,-y,+z+1/2
-211 +z+1/2,+x,-y+1/2
-212 -x+1/2,+y,+z+1/2
-213 -y+1/2,-x,-z+1/2
-214 -z+1/2,-y,-x+1/2
-215 -x+1/2,-z,-y+1/2
-216 -y+1/2,-x,+z+1/2
-217 +z+1/2,-y,-x+1/2
-218 -x+1/2,+z,-y+1/2
-219 +z+1/2,-y,+x+1/2
-220 +x+1/2,+z,-y+1/2
-221 -x+1/2,+z,+y+1/2
-222 +y+1/2,-x,+z+1/2
-223 +z+1/2,+y,-x+1/2
-224 -y+1/2,+x,+z+1/2
301 +x+1/2,+y+1/2,+z
302 +z+1/2,+x+1/2,+y
303 +y+1/2,+z+1/2,+x
304 +x+1/2,+y+1/2,-z
305 -z+1/2,+x+1/2,+y
306 +y+1/2,-z+1/2,+x
307 -z+1/2,+x+1/2,-y
308 -y+1/2,-z+1/2,+x
309 +y+1/2,-z+1/2,-x
310 -x+1/2,+y+1/2,-z
311 -z+1/2,-x+1/2,+y
312 +x+1/2,-y+1/2,-z
313 +y+1/2,+x+1/2,+z
314 +z+1/2,+y+1/2,+x
315 +x+1/2,+z+1/2,+y
316 +y+1/2,+x+1/2,-z
317 -z+1/2,+y+1/2,+x
318 +x+1/2,-z+1/2,+y
319 -z+1/2,+y+1/2,-x
320 -x+1/2,-z+1/2,+y
321 +x+1/2,-z+1/2,-y
322 -y+1/2,+x+1/2,-z
323 -z+1/2,-y+1/2,+x
324 +y+1/2,-x+1/2,-z
-301 -x+1/2,-y+1/2,-z
-302 -z+1/2,-x+1/2,-y
-303 -y+1/2,-z+1/2,-x
-304 -x+1/2,-y+1/2,+z
-305 +z+1/2,-x+1/2,-y
-306 -y+1/2,+z+1/2,-x
-307 +z+1/2,-x+1/2,+y
-308 +y+1/2,+z+1/2,-x
-309 -y+1/2,+z+1/2,+x
-310 +x+1/2,-y+1/2,+z
-311 +z+1/2,+x+1/2,-y
-312 -x+1/2,+y+1/2,+z
-313 -y+1/2,-x+1/2,-z
-314 -z+1/2,-y+1/2,-x
-315 -x+1/2,-z+1/2,-y
-316 -y+1/2,-x+1/2,+z
-317 +z+1/2,-y+1/2,-x
-318 -x+1/2,+z+1/2,-y
-319 +z+1/2,-y+1/2,+x
-320 +x+1/2,+z+1/2,-y
-321 -x+1/2,+z+1/2,+y
-322 +y+1/2,-x+1/2,+z
-323 +z+1/2,+y+1/2,-x
-324 -y+1/2,+x+1/2,+z

loop_
_atom_site_aniso_label
_atom_site_aniso_U_11
_atom_site_aniso_U_12
_atom_site_aniso_U_13
_atom_site_aniso_U_22
_atom_site_aniso_U_23
_atom_site_aniso_U_33
La1 0.00545 0.0 0.0 0.00545 0.0 0.00545
W1 0.00983 0.0 0.0 0.00983 0.0 0.00983
La2 0.00201 0.0 0.0 0.00232 0.00688 0.00232
W2 0.00201 0.0 0.0 0.00232 0.00688 0.00232
O1 0.01337 -0.00754 -0.01597 0.01337 -0.01597 0.03968
O2 0.01012 0.0025 0.0025 0.01012 0.0025 0.01012
Ti2 0.00201 0.0 0.0 0.00232 0.00688 0.00232

loop_
_atom_site_type_symbol
_atom_site_label
_atom_site_fract_x
_atom_site_fract_y
_atom_site_fract_z
_atom_site_occupancy
_atom_site_thermal_displace_type
_atom_site_U_iso_or_equiv
_atom_site_symmetry_multiplicity
La La1 0.5 0.5 0.5 1.0 Uani 0.00545 4
W+ W1 0.0 0.0 0.0 1.0 Uani 0.00983 4
La La2 0.0 0.23711 0.23711 0.4808 Uani 0.00222 48
W+ W2 0.0 0.23711 0.23711 0.0092(14) Uani 0.00222 48
O- O1 0.11182 0.11182 0.06322 0.25 Uani 0.02214 96
O- O2 0.36644 0.36644 0.36644 0.9654(10) Uani 0.01012 32
Ti Ti2 0.0 0.23711 0.23711 0.0101(14) Uani 0.00222 48

loop_
_atom_type_symbol
_atom_type_number_in_cell
La 27.078
W+ 4.441
O- 54.893
Ti 0.483
